data_4108454
loop_
_publ_author_name
'Jarugu Narasimha Moorthy'
'Subhas Samanta'
'Apurba L. Koner'
'Satyajit Saha'
'Werner M. Nau'

_publ_contact_author_address
;Departmet of chemistry
Indian Institute of Technology - Kanpur
Kanpur - 208 016
INDIA
;
_publ_contact_author_email moorthy@iitk.ac.in
_publ_contact_author_fax +915122597436
_publ_contact_author_name 'Prof. J. N. Moorthy'
_publ_contact_author_phone +915122597498
_publ_section_title
;
 Intramolecular O-H...O Hydrogen-Bond-Mediated Reversal in the
 Partitioning of Conformationally Restricted Triplet 1,4-Biradicals and
 Amplification of Diastereodifferentiation in Their Lifetimes
;
_journal_name_full 'Journal of the American Chemical Society'
_journal_page_first 13608
_journal_page_last 13617
_journal_paper_doi 10.1021/ja8032179
_journal_volume 130
_journal_year 2008
_chemical_formula_moiety 'C19 H20 O3'
_chemical_formula_sum 'C19 H20 O3'
_chemical_formula_weight 296.35
_chemical_melting_point 335(1)
_chemical_name_common '(2R,3R)-3-methyl-4-oxo-1,4-diphenylbutan-2-yl acetate'
_chemical_name_systematic
;
 (2R,3R)-3-methyl-4-oxo-1,4-diphenylbutan-2-yl acetate
;
_space_group_IT_number 19
_symmetry_cell_setting orthorhombic
_symmetry_Int_Tables_number 19
_symmetry_space_group_name_Hall 'P 2ac 2ab'
_symmetry_space_group_name_H-M 'P 21 21 21'
_atom_sites_solution_hydrogens geom
_atom_sites_solution_primary direct
_atom_sites_solution_secondary difmap
_audit_creation_method SHELXL-97
_cell_angle_alpha 90.00
_cell_angle_beta 90.00
_cell_angle_gamma 90.00
_cell_formula_units_Z 4
_cell_length_a 9.3238(6)
_cell_length_b 9.8521(6)
_cell_length_c 17.4034(12)
_cell_measurement_temperature 293(2)
_cell_volume 1598.66(18)
_computing_cell_refinement 'Bruker SMART'
_computing_data_collection 'Bruker SMART'
_computing_data_reduction 'Bruker SAINT'
_computing_molecular_graphics 'Bruker SHELXTL'
_computing_publication_material 'Bruker SHELXTL'
_computing_structure_refinement 'SHELXL-97 (Sheldrick, 1997)'
_computing_structure_solution 'Bruker SHELXTL'
_diffrn_ambient_temperature 293(2)
_diffrn_measured_fraction_theta_full 0.992
_diffrn_measured_fraction_theta_max 0.992
_diffrn_measurement_device_type 'CCD area detector'
_diffrn_measurement_method 'phi and omega scans'
_diffrn_radiation_monochromator graphite
_diffrn_radiation_source 'fine-focus sealed tube'
_diffrn_radiation_type MoK\a
_diffrn_radiation_wavelength 0.71073
_diffrn_reflns_av_R_equivalents 0.0370
_diffrn_reflns_av_sigmaI/netI 0.0488
_diffrn_reflns_limit_h_max 12
_diffrn_reflns_limit_h_min -11
_diffrn_reflns_limit_k_max 12
_diffrn_reflns_limit_k_min -12
_diffrn_reflns_limit_l_max 23
_diffrn_reflns_limit_l_min -18
_diffrn_reflns_number 10593
_diffrn_reflns_theta_full 28.31
_diffrn_reflns_theta_max 28.31
_diffrn_reflns_theta_min 2.34
_exptl_absorpt_coefficient_mu 0.082
_exptl_absorpt_correction_type none
_exptl_crystal_colour colorless
_exptl_crystal_density_diffrn 1.231
_exptl_crystal_density_meas 0
_exptl_crystal_description clusters
_exptl_crystal_F_000 632
_exptl_crystal_size_max 0.20
_exptl_crystal_size_mid 0.10
_exptl_crystal_size_min 0.10
_refine_diff_density_max 0.258
_refine_diff_density_min -0.276
_refine_diff_density_rms 0.055
_refine_ls_abs_structure_details 'Flack H D (1983), Acta Cryst. A39, 876-881'
_refine_ls_abs_structure_Flack 1.0(15)
_refine_ls_extinction_method none
_refine_ls_goodness_of_fit_ref 1.097
_refine_ls_hydrogen_treatment constr
_refine_ls_matrix_type full
_refine_ls_number_parameters 199
_refine_ls_number_reflns 3915
_refine_ls_number_restraints 0
_refine_ls_restrained_S_all 1.097
_refine_ls_R_factor_all 0.0717
_refine_ls_R_factor_gt 0.0527
_refine_ls_shift/su_max 0.000
_refine_ls_shift/su_mean 0.000
_refine_ls_structure_factor_coef Fsqd
_refine_ls_weighting_details 'calc w=1/[\s^2^(Fo^2^)+(0.0598P)^2^+0.4864P] where P=(Fo^2^+2Fc^2^)/3'
_refine_ls_weighting_scheme calc
_refine_ls_wR_factor_gt 0.1202
_refine_ls_wR_factor_ref 0.1437
_reflns_number_gt 3127
_reflns_number_total 3915
_reflns_threshold_expression >2sigma(I)
_cod_data_source_file ja8032179_si_002.cif
_cod_data_source_block 9-anti
_cod_database_code 4108454

loop_
_symmetry_equiv_pos_as_xyz
'x, y, z'
'-x+1/2, -y, z+1/2'
'x+1/2, -y+1/2, -z'
'-x, y+1/2, -z+1/2'

loop_
_atom_site_label
_atom_site_type_symbol
_atom_site_fract_x
_atom_site_fract_y
_atom_site_fract_z
_atom_site_U_iso_or_equiv
_atom_site_adp_type
_atom_site_occupancy
_atom_site_symmetry_multiplicity
_atom_site_calc_flag
_atom_site_refinement_flags
O001 O 0.47381(17) 0.15784(15) 0.65405(9) 0.0280(4) Uani 1 1 d .
O002 O 0.24173(19) 0.40308(18) 0.46529(10) 0.0362(4) Uani 1 1 d .
O003 O 0.6339(2) 0.31985(18) 0.68386(10) 0.0396(4) Uani 1 1 d .
C004 C 0.3785(2) 0.2597(2) 0.62238(13) 0.0254(5) Uani 1 1 d .
H004 H 0.3841 0.3422 0.6537 0.031 Uiso 1 1 calc R
C005 C 0.4031(3) 0.1742(2) 0.48396(14) 0.0321(5) Uani 1 1 d .
H5B H 0.4578 0.0979 0.5019 0.048 Uiso 1 1 calc R
H5A H 0.4355 0.1995 0.4336 0.048 Uiso 1 1 calc R
H5C H 0.3035 0.1501 0.4819 0.048 Uiso 1 1 calc R
C006 C 0.1704(2) 0.1958(2) 0.70887(13) 0.0266(5) Uani 1 1 d .
C007 C 0.2277(2) 0.2006(2) 0.62788(13) 0.0279(5) Uani 1 1 d .
H7B H 0.1635 0.2548 0.5966 0.033 Uiso 1 1 calc R
H7A H 0.2285 0.1093 0.6070 0.033 Uiso 1 1 calc R
C008 C 0.4233(2) 0.2934(2) 0.53890(13) 0.0268(5) Uani 1 1 d .
H008 H 0.5252 0.3176 0.5391 0.032 Uiso 1 1 calc R
C009 C 0.3709(2) 0.5545(2) 0.54444(12) 0.0258(5) Uani 1 1 d .
C010 C 0.3385(2) 0.4167(2) 0.51187(12) 0.0269(5) Uani 1 1 d .
C011 C 0.2965(3) 0.7878(3) 0.55706(15) 0.0363(6) Uani 1 1 d .
H011 H 0.2308 0.8563 0.5466 0.044 Uiso 1 1 calc R
C012 C 0.5994(3) 0.2028(3) 0.68411(13) 0.0308(5) Uani 1 1 d .
C013 C 0.5148(3) 0.7130(2) 0.61666(14) 0.0323(5) Uani 1 1 d .
H013 H 0.5960 0.7314 0.6459 0.039 Uiso 1 1 calc R
C014 C 0.0958(3) 0.3062(3) 0.73860(14) 0.0338(5) Uani 1 1 d .
H014 H 0.0807 0.3824 0.7081 0.041 Uiso 1 1 calc R
C015 C 0.4918(3) 0.5830(2) 0.58864(14) 0.0295(5) Uani 1 1 d .
H015 H 0.5574 0.5145 0.5994 0.035 Uiso 1 1 calc R
C016 C 0.2735(3) 0.6589(3) 0.52869(14) 0.0321(5) Uani 1 1 d .
H016 H 0.1928 0.6413 0.4989 0.039 Uiso 1 1 calc R
C017 C 0.0435(3) 0.3040(3) 0.81342(15) 0.0407(6) Uani 1 1 d .
H017 H -0.0062 0.3782 0.8329 0.049 Uiso 1 1 calc R
C018 C 0.1919(2) 0.0830(3) 0.75530(14) 0.0328(5) Uani 1 1 d .
H018 H 0.2414 0.0083 0.7362 0.039 Uiso 1 1 calc R
C019 C 0.1400(3) 0.0806(3) 0.82983(15) 0.0374(6) Uani 1 1 d .
H019 H 0.1551 0.0046 0.8605 0.045 Uiso 1 1 calc R
C020 C 0.0660(3) 0.1904(3) 0.85879(15) 0.0415(6) Uani 1 1 d .
H020 H 0.0312 0.1882 0.9089 0.050 Uiso 1 1 calc R
C021 C 0.6856(3) 0.0884(3) 0.71630(15) 0.0380(6) Uani 1 1 d .
H02A H 0.6346 0.0047 0.7091 0.057 Uiso 1 1 calc R
H02B H 0.7012 0.1032 0.7702 0.057 Uiso 1 1 calc R
H02C H 0.7763 0.0838 0.6903 0.057 Uiso 1 1 calc R
C022 C 0.4171(3) 0.8160(3) 0.60124(14) 0.0344(5) Uani 1 1 d .
H022 H 0.4323 0.9031 0.6203 0.041 Uiso 1 1 calc R

loop_
_atom_site_aniso_label
_atom_site_aniso_U_11
_atom_site_aniso_U_22
_atom_site_aniso_U_33
_atom_site_aniso_U_23
_atom_site_aniso_U_13
_atom_site_aniso_U_12
O001 0.0288(8) 0.0222(8) 0.0330(8) 0.0009(7) -0.0023(7) 0.0017(6)
O002 0.0377(9) 0.0364(9) 0.0343(9) 0.0021(8) -0.0099(8) -0.0029(8)
O003 0.0404(10) 0.0299(10) 0.0486(10) -0.0019(8) -0.0152(8) -0.0021(8)
C004 0.0270(11) 0.0212(11) 0.0281(11) 0.0007(9) -0.0026(9) -0.0004(9)
C005 0.0306(11) 0.0335(13) 0.0323(12) -0.0057(10) 0.0020(10) -0.0020(10)
C006 0.0224(10) 0.0280(12) 0.0294(11) -0.0003(9) -0.0037(9) -0.0041(9)
C007 0.0284(11) 0.0248(12) 0.0303(11) 0.0019(9) -0.0009(9) -0.0039(9)
C008 0.0237(10) 0.0272(11) 0.0294(11) -0.0026(9) 0.0006(9) -0.0033(9)
C009 0.0281(11) 0.0263(11) 0.0230(10) 0.0046(8) 0.0051(9) -0.0022(9)
C010 0.0279(11) 0.0294(12) 0.0234(10) 0.0017(9) 0.0017(9) -0.0054(9)
C011 0.0391(13) 0.0277(13) 0.0420(14) 0.0067(11) 0.0037(11) 0.0074(11)
C012 0.0317(12) 0.0317(13) 0.0291(11) -0.0037(10) -0.0033(10) 0.0021(10)
C013 0.0328(12) 0.0291(12) 0.0350(13) -0.0014(10) 0.0007(10) -0.0049(10)
C014 0.0340(12) 0.0288(12) 0.0386(13) 0.0020(10) -0.0012(11) 0.0013(11)
C015 0.0295(12) 0.0237(11) 0.0354(12) 0.0044(10) 0.0042(10) 0.0006(10)
C016 0.0302(11) 0.0324(13) 0.0337(12) 0.0028(10) -0.0003(10) 0.0000(10)
C017 0.0372(13) 0.0425(15) 0.0423(14) -0.0036(12) 0.0051(12) 0.0035(12)
C018 0.0280(11) 0.0313(13) 0.0392(13) 0.0037(11) -0.0014(10) -0.0025(10)
C019 0.0310(12) 0.0422(15) 0.0391(14) 0.0121(12) -0.0036(11) -0.0076(12)
C020 0.0296(12) 0.0662(19) 0.0287(12) 0.0036(13) 0.0030(10) -0.0076(13)
C021 0.0393(13) 0.0377(14) 0.0369(13) 0.0044(12) -0.0045(11) 0.0079(12)
C022 0.0397(13) 0.0249(12) 0.0385(13) 0.0023(10) 0.0060(11) -0.0014(10)

loop_
_atom_type_symbol
_atom_type_description
_atom_type_scat_dispersion_real
_atom_type_scat_dispersion_imag
_atom_type_scat_source
C C 0.0033 0.0016 'International Tables Vol C Tables 4.2.6.8 and 6.1.1.4'
H H 0.0000 0.0000 'International Tables Vol C Tables 4.2.6.8 and 6.1.1.4'
O O 0.0106 0.0060 'International Tables Vol C Tables 4.2.6.8 and 6.1.1.4'

loop_
_geom_angle_atom_site_label_1
_geom_angle_atom_site_label_2
_geom_angle_atom_site_label_3
_geom_angle
C012 O001 C004 116.71(17)
O001 C004 C007 106.06(17)
O001 C004 C008 109.89(18)
C007 C004 C008 112.92(18)
C018 C006 C014 118.8(2)
C018 C006 C007 121.2(2)
C014 C006 C007 120.0(2)
C006 C007 C004 113.40(18)
C010 C008 C005 110.87(19)
C010 C008 C004 108.70(18)
C005 C008 C004 112.97(19)
C015 C009 C016 119.0(2)
C015 C009 C010 123.6(2)
C016 C009 C010 117.4(2)
O002 C010 C009 119.9(2)
O002 C010 C008 120.0(2)
C009 C010 C008 119.98(19)
C016 C011 C022 120.6(2)
O003 C012 O001 123.0(2)
O003 C012 C021 125.7(2)
O001 C012 C021 111.3(2)
C015 C013 C022 120.3(2)
C006 C014 C017 120.8(2)
C013 C015 C009 120.3(2)
C011 C016 C009 120.4(2)
C020 C017 C014 119.5(3)
C019 C018 C006 120.5(2)
C020 C019 C018 120.3(3)
C019 C020 C017 120.1(2)
C013 C022 C011 119.4(2)

loop_
_geom_bond_atom_site_label_1
_geom_bond_atom_site_label_2
_geom_bond_distance
O001 C012 1.357(3)
O001 C004 1.449(3)
O002 C010 1.220(3)
O003 C012 1.197(3)
C004 C007 1.525(3)
C004 C008 1.547(3)
C005 C008 1.526(3)
C006 C018 1.389(3)
C006 C014 1.391(3)
C006 C007 1.508(3)
C008 C010 1.524(3)
C009 C015 1.393(3)
C009 C016 1.399(3)
C009 C010 1.502(3)
C011 C016 1.379(4)
C011 C022 1.390(4)
C012 C021 1.493(3)
C013 C015 1.388(3)
C013 C022 1.390(3)
C014 C017 1.391(4)
C017 C020 1.386(4)
C018 C019 1.385(3)
C019 C020 1.378(4)
